data_9005806
loop_
_publ_author_name
'Koepke, J.'
'Schulz, H.'

_publ_section_title
;
 Single crystal structure investigations under high-pressure of the
 mineral cordierite with an improved high-pressure cell
 Sample: P = 2.2 GPa
;
_journal_name_full 'Physics and Chemistry of Minerals'
_journal_page_first 165
_journal_page_last 173
_journal_paper_doi 10.1007/BF00308159
_journal_volume 13
_journal_year 1986
_chemical_compound_source 'Zabargad island, Red Sea'
_chemical_formula_sum 'Al4 Mg2 O18 Si5'
_chemical_name_mineral Cordierite
_space_group_IT_number 66
_symmetry_space_group_name_Hall '-C 2 2c'
_symmetry_space_group_name_H-M 'C c c m'
_cell_angle_alpha 90
_cell_angle_beta 90
_cell_angle_gamma 90
_cell_length_a 16.975
_cell_length_b 9.647
_cell_length_c 9.274
_cell_formula_units_Z 4
_cell_volume 1518.690
_database_code_amcsd 0007388
_diffrn_ambient_pressure 2.2e+06
_exptl_crystal_density_diffrn 2.558
_cod_original_formula_sum 'Mg2 Al4 Si5 O18'
_cod_database_code 9005806

loop_
_space_group_symop_operation_xyz
x,y,z
1/2+x,1/2+y,z
x,-y,1/2+z
1/2+x,1/2-y,1/2+z
-x,y,1/2-z
1/2-x,1/2+y,1/2-z
-x,y,1/2+z
1/2-x,1/2+y,1/2+z
x,-y,1/2-z
1/2+x,1/2-y,1/2-z
x,y,-z
1/2+x,1/2+y,-z
-x,-y,z
1/2-x,1/2-y,z
-x,-y,-z
1/2-x,1/2-y,-z

loop_
_atom_site_label
_atom_site_fract_x
_atom_site_fract_y
_atom_site_fract_z
_atom_site_U_iso_or_equiv
Mg 0.16220 0.50000 0.25000 0.00740
Al11 0.25000 0.25000 0.24730 0.00760
Si16 0.00000 0.50000 0.25000 0.00320
Si21 0.19380 0.07700 0.00000 0.00630
Al26 0.05200 0.30550 0.00000 0.00690
Si23 -0.13480 0.23690 0.00000 0.00110
O11 0.24730 0.10330 0.14260 0.00580
O16 0.06250 0.41520 0.15020 0.00650
O13 -0.17340 0.31270 0.14140 0.00550
O21 0.12270 0.18330 0.00000 0.00500
O26 -0.04300 0.24410 0.00000 0.01820
O23 -0.16460 0.08120 0.00000 0.00980

loop_
_cod_related_entry_id
_cod_related_entry_database
_cod_related_entry_code
1 AMCSD 0007388
